data_1010448
loop_
_publ_author_name
'Verweel, H J'
'Bijvoet, J M'

_publ_section_title 'Die Kristallstruktur des Na C N'
_journal_coden_ASTM ZEKGAX
_journal_name_full
;
Zeitschrift fuer Kristallographie, Kristallgeometrie, Kristallphysik,
Kristallchemie (-144,1977)
;
_journal_page_first 210
_journal_page_last 207
_journal_volume 100
_journal_year 1938
_chemical_formula_structural 'Na C N'
_chemical_formula_sum 'C N Na'
_chemical_name_systematic 'Sodium cyanide'
_space_group_IT_number 71
_symmetry_cell_setting orthorhombic
_symmetry_Int_Tables_number 71
_symmetry_space_group_name_Hall '-I 2 2'
_symmetry_space_group_name_H-M 'I m m m'
_cell_angle_alpha 90
_cell_angle_beta 90
_cell_angle_gamma 90
_cell_formula_units_Z 2
_cell_length_a 3.74
_cell_length_b 4.71
_cell_length_c 5.61
_cell_volume 98.8
_cod_depositor_comments
;
 Correcting the summary chemical formula by changing it from 'N Na'
 to 'C N Na'.

 Antanas Vaitkus,
 2018-07-07
;
_cod_database_code 1010448

loop_
_symmetry_equiv_pos_as_xyz
x,y,z
x,-y,-z
-x,y,-z
-x,-y,z
-x,-y,-z
-x,y,z
x,-y,z
x,y,-z
1/2+x,1/2+y,1/2+z
1/2+x,1/2-y,1/2-z
1/2-x,1/2+y,1/2-z
1/2-x,1/2-y,1/2+z
1/2-x,1/2-y,1/2-z
1/2-x,1/2+y,1/2+z
1/2+x,1/2-y,1/2+z
1/2+x,1/2+y,1/2-z

loop_
_atom_site_label
_atom_site_type_symbol
_atom_site_symmetry_multiplicity
_atom_site_Wyckoff_symbol
_atom_site_fract_x
_atom_site_fract_y
_atom_site_fract_z
_atom_site_occupancy
_atom_site_attached_hydrogens
_atom_site_calc_flag
Na1 Na1+ 2 a 0. 0. 0. 1. 0 d
C1 C2+ 4 j 0.5 0.611 0. 0.25 0 d
C2 C2+ 4 j 0.5 0.389 0. 0.25 0 d
N1 N3- 4 j 0.5 0.611 0. 0.25 0 d
N2 N3- 4 j 0.5 0.389 0. 0.25 0 d

loop_
_atom_type_symbol
_atom_type_oxidation_number
Na1+ 1.000
C2+ 2.000
N3- -3.000
